data_4025773
loop_
_publ_author_name
'Peter J. Duggan'
'Martin Johnston'
'Taryn L. March'

_publ_section_title
;
 Enantioselective Synthesis of \a-Fluoro-\b3-amino Esters: Synthesis of
 Enantiopure, Orthogonally Protected \a-Fluoro-\b3-lysine
;
_journal_name_full 'Journal of Organic Chemistry'
_journal_page_first 7365
_journal_page_last 7372
_journal_paper_doi 10.1021/jo101600c
_journal_volume 75
_journal_year 2010
_chemical_absolute_configuration 2S,3S,alphaS
_chemical_formula_sum 'C30 H46 F N O3 Si'
_chemical_formula_weight 515.77
_chemical_melting_point 382
_chemical_name_systematic
;
2S,3S,alphaS-tert-butyl-3-(benzyl(1-phenylethyl)amino)-
5-(tert-butyldimethylsilyloxy)-2-fluoropentanoate
;
_space_group_IT_number 19
_symmetry_cell_setting orthorhombic
_symmetry_space_group_name_Hall 'P 2ac 2ab'
_symmetry_space_group_name_H-M 'P 21 21 21'
_atom_sites_solution_hydrogens geom
_atom_sites_solution_primary direct
_atom_sites_solution_secondary difmap
_audit_creation_method SHELXL-97
_cell_angle_alpha 90.00
_cell_angle_beta 90.00
_cell_angle_gamma 90.00
_cell_formula_units_Z 4
_cell_length_a 7.91840(10)
_cell_length_b 18.5725(2)
_cell_length_c 20.6359(3)
_cell_measurement_reflns_used 8806
_cell_measurement_temperature 130(2)
_cell_measurement_theta_max 73.1066
_cell_measurement_theta_min 3.1987
_cell_volume 3034.81(7)
_computing_cell_refinement
;
CrysAlisPro, Oxford Diffraction Ltd.,
Version 1.171.33.55 (release 05-01-2010 CrysAlis171 .NET)
(compiled Jan  5 2010,16:28:46)
;
_computing_data_collection
;
CrysAlisPro, Oxford Diffraction Ltd.,
Version 1.171.33.55 (release 05-01-2010 CrysAlis171 .NET)
(compiled Jan  5 2010,16:28:46)
;
_computing_data_reduction
;
CrysAlisPro, Oxford Diffraction Ltd.,
Version 1.171.33.55 (release 05-01-2010 CrysAlis171 .NET)
(compiled Jan  5 2010,16:28:46)
;
_computing_structure_refinement 'SHELXL-97 (Sheldrick, 1997)'
_diffrn_ambient_temperature 130(2)
_diffrn_detector_area_resol_mean 16.0711
_diffrn_measured_fraction_theta_full 0.983
_diffrn_measured_fraction_theta_max 0.983
_diffrn_measurement_device_type 'Xcalibur, Sapphire3'
_diffrn_measurement_method '\w scans'
_diffrn_radiation_monochromator graphite
_diffrn_radiation_source 'fine-focus sealed tube'
_diffrn_radiation_type CuK\a
_diffrn_radiation_wavelength 1.54184
_diffrn_reflns_av_R_equivalents 0.0202
_diffrn_reflns_av_sigmaI/netI 0.0265
_diffrn_reflns_limit_h_max 6
_diffrn_reflns_limit_h_min -9
_diffrn_reflns_limit_k_max 21
_diffrn_reflns_limit_k_min -22
_diffrn_reflns_limit_l_max 25
_diffrn_reflns_limit_l_min -22
_diffrn_reflns_number 11052
_diffrn_reflns_theta_full 73.26
_diffrn_reflns_theta_max 73.26
_diffrn_reflns_theta_min 3.20
_exptl_absorpt_coefficient_mu 0.960
_exptl_absorpt_correction_T_max 0.864
_exptl_absorpt_correction_T_min 0.724
_exptl_absorpt_correction_type gaussian
_exptl_absorpt_process_details
;
CrysAlisPro, Oxford Diffraction Ltd.,
Version 1.171.33.55 (release 05-01-2010 CrysAlis171 .NET)
(compiled Jan  5 2010,16:28:46)
Numerical absorption correction based on gaussian integration over
            a multifaceted crystal model
;
_exptl_crystal_colour colourless
_exptl_crystal_density_diffrn 1.129
_exptl_crystal_density_method 'not measured'
_exptl_crystal_description block
_exptl_crystal_F_000 1120
_exptl_crystal_size_max 0.4801
_exptl_crystal_size_mid 0.2499
_exptl_crystal_size_min 0.1950
_refine_diff_density_max 0.267
_refine_diff_density_min -0.198
_refine_diff_density_rms 0.038
_refine_ls_abs_structure_details 'Flack H D (1983), Acta Cryst. A39, 876-881'
_refine_ls_abs_structure_Flack 0.027(19)
_refine_ls_extinction_coef 0.00046(19)
_refine_ls_extinction_expression Fc^*^=kFc[1+0.001xFc^2^\l^3^/sin(2\q)]^-1/4^
_refine_ls_extinction_method SHELXL
_refine_ls_goodness_of_fit_ref 1.031
_refine_ls_hydrogen_treatment constr
_refine_ls_matrix_type full
_refine_ls_number_parameters 335
_refine_ls_number_reflns 5892
_refine_ls_number_restraints 0
_refine_ls_restrained_S_all 1.031
_refine_ls_R_factor_all 0.0344
_refine_ls_R_factor_gt 0.0326
_refine_ls_shift/su_max 0.001
_refine_ls_shift/su_mean 0.000
_refine_ls_structure_factor_coef Fsqd
_refine_ls_weighting_details 'calc w=1/[\s^2^(Fo^2^)+(0.0644P)^2^+0.0000P] where P=(Fo^2^+2Fc^2^)/3'
_refine_ls_weighting_scheme calc
_refine_ls_wR_factor_gt 0.0843
_refine_ls_wR_factor_ref 0.0868
_reflns_number_gt 5575
_reflns_number_total 5892
_reflns_threshold_expression >2sigma(I)
_cod_data_source_file jo101600c_si_002.cif
_cod_data_source_block tBu-5-TBSO-3-amino-5-fluoro-pentanoate
_cod_database_code 4025773

loop_
_symmetry_equiv_pos_as_xyz
'x, y, z'
'-x+1/2, -y, z+1/2'
'x+1/2, -y+1/2, -z'
'-x, y+1/2, -z+1/2'

loop_
_atom_site_label
_atom_site_type_symbol
_atom_site_fract_x
_atom_site_fract_y
_atom_site_fract_z
_atom_site_U_iso_or_equiv
_atom_site_adp_type
_atom_site_occupancy
_atom_site_symmetry_multiplicity
_atom_site_calc_flag
_atom_site_refinement_flags
_atom_site_disorder_assembly
_atom_site_disorder_group
C1 C 0.84072(18) 0.74617(7) 0.62040(6) 0.0230(3) Uani 1 1 d . . .
C2 C 0.76146(17) 0.82052(7) 0.61092(6) 0.0217(3) Uani 1 1 d . . .
H2 H 0.8152 0.8444 0.5739 0.026 Uiso 1 1 calc R . .
C3 C 0.78050(16) 0.86842(7) 0.67178(6) 0.0193(2) Uani 1 1 d . . .
H3 H 0.8980 0.8642 0.6862 0.023 Uiso 1 1 calc R . .
C4 C 0.66881(17) 0.83921(7) 0.72677(6) 0.0235(3) Uani 1 1 d . . .
H4A H 0.5528 0.8538 0.7192 0.028 Uiso 1 1 calc R . .
H4B H 0.6726 0.7870 0.7263 0.028 Uiso 1 1 calc R . .
C5 C 0.72435(17) 0.86599(8) 0.79269(6) 0.0244(3) Uani 1 1 d . . .
H5A H 0.7300 0.9182 0.7926 0.029 Uiso 1 1 calc R . .
H5B H 0.6434 0.8512 0.8254 0.029 Uiso 1 1 calc R . .
C6 C 0.59260(17) 0.96130(7) 0.62598(7) 0.0239(3) Uani 1 1 d . . .
H6A H 0.5116 0.9230 0.6333 0.029 Uiso 1 1 calc R . .
H6B H 0.6194 0.9618 0.5801 0.029 Uiso 1 1 calc R . .
C7 C 0.51143(18) 1.03267(7) 0.64390(6) 0.0237(3) Uani 1 1 d . . .
C8 C 0.5176(2) 1.06035(8) 0.70647(7) 0.0310(3) Uani 1 1 d . . .
H8 H 0.5815 1.0369 0.7378 0.037 Uiso 1 1 calc R . .
C9 C 0.4298(2) 1.12263(9) 0.72287(9) 0.0363(3) Uani 1 1 d . . .
H9 H 0.4349 1.1405 0.7649 0.044 Uiso 1 1 calc R . .
C10 C 0.3348(2) 1.15792(8) 0.67657(9) 0.0348(3) Uani 1 1 d . . .
H10 H 0.2763 1.1997 0.6873 0.042 Uiso 1 1 calc R . .
C11 C 0.3271(2) 1.13099(8) 0.61408(8) 0.0372(4) Uani 1 1 d . . .
H11 H 0.2623 1.1545 0.5830 0.045 Uiso 1 1 calc R . .
C12 C 0.4156(2) 1.06898(8) 0.59766(7) 0.0318(3) Uani 1 1 d . . .
H12 H 0.4109 1.0516 0.5554 0.038 Uiso 1 1 calc R . .
C13 C 1.0234(2) 0.99274(8) 0.69889(7) 0.0329(3) Uani 1 1 d . . .
H13A H 0.9709 1.0064 0.7390 0.049 Uiso 1 1 calc R . .
H13B H 1.1108 1.0266 0.6884 0.049 Uiso 1 1 calc R . .
H13C H 1.0715 0.9455 0.7032 0.049 Uiso 1 1 calc R . .
C14 C 0.89118(18) 0.99221(7) 0.64486(7) 0.0242(3) Uani 1 1 d . . .
H14 H 0.8464 1.0413 0.6426 0.029 Uiso 1 1 calc R . .
C15 C 0.96610(19) 0.97630(7) 0.57814(7) 0.0256(3) Uani 1 1 d . . .
C16 C 1.0879(2) 0.92294(8) 0.56849(9) 0.0344(3) Uani 1 1 d . . .
H16 H 1.1319 0.8984 0.6040 0.041 Uiso 1 1 calc R . .
C17 C 1.1442(2) 0.90608(9) 0.50632(9) 0.0431(4) Uani 1 1 d . . .
H17 H 1.2233 0.8697 0.5004 0.052 Uiso 1 1 calc R . .
C18 C 1.0826(2) 0.94342(10) 0.45340(9) 0.0436(4) Uani 1 1 d . . .
H18 H 1.1204 0.9321 0.4120 0.052 Uiso 1 1 calc R . .
C19 C 0.9651(2) 0.99739(10) 0.46204(8) 0.0402(4) Uani 1 1 d . . .
H19 H 0.9246 1.0229 0.4265 0.048 Uiso 1 1 calc R . .
C20 C 0.9071(2) 1.01367(8) 0.52426(8) 0.0326(3) Uani 1 1 d . . .
H20 H 0.8277 1.0501 0.5298 0.039 Uiso 1 1 calc R . .
C21 C 1.11912(18) 0.68816(7) 0.62209(7) 0.0269(3) Uani 1 1 d . . .
C22 C 1.2939(2) 0.72167(10) 0.61807(10) 0.0411(4) Uani 1 1 d . . .
H22A H 1.3041 0.7482 0.5783 0.062 Uiso 1 1 calc R . .
H22B H 1.3778 0.6844 0.6192 0.062 Uiso 1 1 calc R . .
H22C H 1.3103 0.7536 0.6541 0.062 Uiso 1 1 calc R . .
C23 C 1.0948(2) 0.64709(10) 0.68533(8) 0.0387(4) Uani 1 1 d . . .
H23A H 1.1134 0.6790 0.7213 0.058 Uiso 1 1 calc R . .
H23B H 1.1738 0.6080 0.6873 0.058 Uiso 1 1 calc R . .
H23C H 0.9818 0.6285 0.6872 0.058 Uiso 1 1 calc R . .
C24 C 1.0835(2) 0.64165(9) 0.56284(7) 0.0340(3) Uani 1 1 d . . .
H24A H 0.9779 0.6170 0.5685 0.051 Uiso 1 1 calc R . .
H24B H 1.1724 0.6070 0.5577 0.051 Uiso 1 1 calc R . .
H24C H 1.0777 0.6716 0.5250 0.051 Uiso 1 1 calc R . .
C25 C 0.8536(2) 0.82699(9) 0.94585(7) 0.0335(3) Uani 1 1 d . . .
H25A H 0.7566 0.8580 0.9476 0.050 Uiso 1 1 calc R . .
H25B H 0.9172 0.8317 0.9852 0.050 Uiso 1 1 calc R . .
H25C H 0.8174 0.7780 0.9409 0.050 Uiso 1 1 calc R . .
C26 C 1.0411(2) 0.95072(8) 0.88223(8) 0.0362(3) Uani 1 1 d . . .
H26A H 1.1180 0.9638 0.8483 0.054 Uiso 1 1 calc R . .
H26B H 1.0926 0.9600 0.9235 0.054 Uiso 1 1 calc R . .
H26C H 0.9395 0.9786 0.8783 0.054 Uiso 1 1 calc R . .
C27 C 1.18502(18) 0.79596(8) 0.86941(7) 0.0271(3) Uani 1 1 d . . .
C28 C 1.1411(2) 0.71550(8) 0.87611(9) 0.0360(3) Uani 1 1 d . . .
H28A H 1.0629 0.7021 0.8427 0.054 Uiso 1 1 calc R . .
H28B H 1.0910 0.7070 0.9178 0.054 Uiso 1 1 calc R . .
H28C H 1.2422 0.6873 0.8720 0.054 Uiso 1 1 calc R . .
C29 C 1.2673(2) 0.80877(10) 0.80304(8) 0.0349(3) Uani 1 1 d . . .
H29A H 1.3024 0.8581 0.7998 0.052 Uiso 1 1 calc R . .
H29B H 1.1872 0.7983 0.7694 0.052 Uiso 1 1 calc R . .
H29C H 1.3637 0.7779 0.7984 0.052 Uiso 1 1 calc R . .
C30 C 1.3111(2) 0.81686(10) 0.92284(8) 0.0413(4) Uani 1 1 d . . .
H30A H 1.4114 0.7882 0.9187 0.062 Uiso 1 1 calc R . .
H30B H 1.2609 0.8086 0.9645 0.062 Uiso 1 1 calc R . .
H30C H 1.3397 0.8669 0.9187 0.062 Uiso 1 1 calc R . .
N1 N 0.74629(15) 0.94540(6) 0.66244(5) 0.0213(2) Uani 1 1 d . . .
O1 O 0.76094(14) 0.69146(5) 0.62601(6) 0.0313(2) Uani 1 1 d . . .
O2 O 1.00843(13) 0.75274(5) 0.62071(5) 0.0273(2) Uani 1 1 d . . .
O3 O 0.88634(13) 0.83667(5) 0.80727(5) 0.0254(2) Uani 1 1 d . . .
F1 F 0.59147(11) 0.80910(5) 0.59714(4) 0.02864(18) Uani 1 1 d . . .
Si Si 0.98890(5) 0.852966(18) 0.875562(16) 0.02272(9) Uani 1 1 d . . .

loop_
_atom_site_aniso_label
_atom_site_aniso_U_11
_atom_site_aniso_U_22
_atom_site_aniso_U_33
_atom_site_aniso_U_23
_atom_site_aniso_U_13
_atom_site_aniso_U_12
C1 0.0238(6) 0.0236(6) 0.0215(5) -0.0031(5) 0.0022(5) -0.0018(5)
C2 0.0184(6) 0.0234(6) 0.0233(6) -0.0011(5) 0.0001(5) -0.0004(5)
C3 0.0178(6) 0.0204(6) 0.0198(5) 0.0006(4) 0.0004(5) -0.0006(5)
C4 0.0211(6) 0.0272(6) 0.0223(6) 0.0008(5) 0.0013(5) -0.0036(5)
C5 0.0213(6) 0.0302(7) 0.0216(6) -0.0003(5) 0.0018(5) 0.0001(5)
C6 0.0232(6) 0.0237(6) 0.0249(6) -0.0019(5) -0.0001(5) 0.0025(5)
C7 0.0197(6) 0.0227(6) 0.0287(6) 0.0006(5) 0.0026(5) -0.0002(5)
C8 0.0288(7) 0.0318(7) 0.0325(7) -0.0046(5) -0.0050(6) 0.0059(6)
C9 0.0333(8) 0.0364(8) 0.0393(8) -0.0137(7) -0.0029(7) 0.0032(7)
C10 0.0290(7) 0.0233(7) 0.0521(9) -0.0057(6) 0.0000(7) 0.0055(6)
C11 0.0408(8) 0.0282(7) 0.0425(8) 0.0078(6) -0.0030(7) 0.0104(7)
C12 0.0395(8) 0.0287(7) 0.0272(7) 0.0036(5) 0.0030(6) 0.0056(6)
C13 0.0307(7) 0.0314(7) 0.0365(7) -0.0012(6) -0.0029(6) -0.0110(6)
C14 0.0260(7) 0.0203(6) 0.0263(6) 0.0011(5) 0.0026(5) -0.0021(5)
C15 0.0244(7) 0.0205(6) 0.0320(7) -0.0015(5) 0.0062(6) -0.0052(5)
C16 0.0295(8) 0.0277(7) 0.0461(9) 0.0032(6) 0.0143(7) -0.0006(6)
C17 0.0381(9) 0.0320(8) 0.0592(11) -0.0031(7) 0.0244(9) -0.0010(7)
C18 0.0492(10) 0.0392(9) 0.0423(9) -0.0113(7) 0.0253(8) -0.0178(8)
C19 0.0488(10) 0.0406(8) 0.0312(7) 0.0022(6) 0.0063(7) -0.0106(8)
C20 0.0362(8) 0.0284(7) 0.0333(7) 0.0016(6) 0.0074(6) -0.0025(6)
C21 0.0240(6) 0.0237(6) 0.0329(7) -0.0004(6) -0.0022(6) 0.0023(5)
C22 0.0242(7) 0.0379(8) 0.0614(11) -0.0005(8) -0.0025(8) -0.0003(6)
C23 0.0470(9) 0.0371(8) 0.0320(8) 0.0046(7) -0.0090(7) 0.0004(8)
C24 0.0335(8) 0.0361(8) 0.0322(7) -0.0059(6) 0.0001(6) 0.0098(7)
C25 0.0402(8) 0.0365(8) 0.0239(6) -0.0013(5) 0.0069(6) -0.0046(7)
C26 0.0472(9) 0.0243(7) 0.0371(8) -0.0002(6) -0.0087(7) -0.0058(6)
C27 0.0250(6) 0.0296(7) 0.0268(6) 0.0020(5) -0.0039(6) -0.0010(5)
C28 0.0337(8) 0.0281(7) 0.0461(8) 0.0038(7) 0.0010(8) 0.0013(6)
C29 0.0253(7) 0.0445(9) 0.0350(7) 0.0045(7) 0.0045(6) 0.0009(7)
C30 0.0380(9) 0.0449(9) 0.0410(8) 0.0034(7) -0.0172(7) -0.0038(8)
N1 0.0203(5) 0.0198(5) 0.0238(5) -0.0003(4) 0.0010(4) 0.0004(4)
O1 0.0277(5) 0.0226(5) 0.0437(6) -0.0028(4) 0.0030(5) -0.0051(4)
O2 0.0217(5) 0.0206(4) 0.0396(5) -0.0004(4) 0.0006(5) 0.0000(4)
O3 0.0244(5) 0.0301(5) 0.0217(4) -0.0017(4) -0.0019(4) 0.0010(4)
F1 0.0225(4) 0.0314(4) 0.0320(4) -0.0041(3) -0.0050(3) -0.0020(3)
Si 0.02630(18) 0.02245(16) 0.01941(15) -0.00008(12) -0.00156(14) -0.00269(14)

loop_
_atom_type_symbol
_atom_type_description
_atom_type_scat_dispersion_real
_atom_type_scat_dispersion_imag
_atom_type_scat_source
C C 0.0181 0.0091 'International Tables Vol C Tables 4.2.6.8 and 6.1.1.4'
H H 0.0000 0.0000 'International Tables Vol C Tables 4.2.6.8 and 6.1.1.4'
N N 0.0311 0.0180 'International Tables Vol C Tables 4.2.6.8 and 6.1.1.4'
O O 0.0492 0.0322 'International Tables Vol C Tables 4.2.6.8 and 6.1.1.4'
F F 0.0727 0.0534 'International Tables Vol C Tables 4.2.6.8 and 6.1.1.4'
Si Si 0.2541 0.3302 'International Tables Vol C Tables 4.2.6.8 and 6.1.1.4'

loop_
_geom_angle_atom_site_label_1
_geom_angle_atom_site_label_2
_geom_angle_atom_site_label_3
_geom_angle
_geom_angle_site_symmetry_1
_geom_angle_site_symmetry_3
_geom_angle_publ_flag
O1 C1 O2 126.88(13) . . ?
O1 C1 C2 124.05(13) . . ?
O2 C1 C2 109.07(11) . . ?
F1 C2 C1 106.58(11) . . ?
F1 C2 C3 110.35(10) . . ?
C1 C2 C3 112.06(10) . . ?
N1 C3 C4 109.54(11) . . ?
N1 C3 C2 115.83(10) . . ?
C4 C3 C2 109.89(10) . . ?
C5 C4 C3 112.34(11) . . ?
O3 C5 C4 109.00(11) . . ?
N1 C6 C7 113.80(11) . . ?
C8 C7 C12 118.44(13) . . ?
C8 C7 C6 122.26(13) . . ?
C12 C7 C6 119.09(13) . . ?
C7 C8 C9 121.02(14) . . ?
C10 C9 C8 119.89(15) . . ?
C9 C10 C11 119.80(14) . . ?
C10 C11 C12 120.26(15) . . ?
C11 C12 C7 120.58(15) . . ?
N1 C14 C15 114.02(11) . . ?
N1 C14 C13 110.77(11) . . ?
C15 C14 C13 113.10(12) . . ?
C20 C15 C16 118.15(14) . . ?
C20 C15 C14 119.55(13) . . ?
C16 C15 C14 122.24(13) . . ?
C17 C16 C15 120.75(16) . . ?
C18 C17 C16 120.10(17) . . ?
C19 C18 C17 120.03(15) . . ?
C18 C19 C20 119.87(17) . . ?
C15 C20 C19 121.07(16) . . ?
O2 C21 C22 101.87(11) . . ?
O2 C21 C24 109.46(12) . . ?
C22 C21 C24 110.92(14) . . ?
O2 C21 C23 110.23(13) . . ?
C22 C21 C23 111.52(14) . . ?
C24 C21 C23 112.34(12) . . ?
C29 C27 C30 108.97(14) . . ?
C29 C27 C28 109.04(13) . . ?
C30 C27 C28 109.10(13) . . ?
C29 C27 Si 108.83(10) . . ?
C30 C27 Si 110.19(11) . . ?
C28 C27 Si 110.68(10) . . ?
C6 N1 C3 114.72(11) . . ?
C6 N1 C14 113.55(11) . . ?
C3 N1 C14 117.37(11) . . ?
C1 O2 C21 120.91(10) . . ?
C5 O3 Si 123.48(9) . . ?
O3 Si C25 109.44(7) . . ?
O3 Si C26 110.44(6) . . ?
C25 Si C26 108.73(8) . . ?
O3 Si C27 104.15(6) . . ?
C25 Si C27 112.35(7) . . ?
C26 Si C27 111.66(7) . . ?

loop_
_geom_bond_atom_site_label_1
_geom_bond_atom_site_label_2
_geom_bond_distance
_geom_bond_site_symmetry_2
_geom_bond_publ_flag
C1 O1 1.2022(17) . ?
C1 O2 1.3336(18) . ?
C1 C2 1.5293(18) . ?
C2 F1 1.3920(15) . ?
C2 C3 1.5465(17) . ?
C3 N1 1.4679(17) . ?
C3 C4 1.5376(17) . ?
C4 C5 1.5136(17) . ?
C5 O3 1.4257(17) . ?
C6 N1 1.4609(18) . ?
C6 C7 1.5189(17) . ?
C7 C8 1.3905(19) . ?
C7 C12 1.393(2) . ?
C8 C9 1.392(2) . ?
C9 C10 1.381(2) . ?
C10 C11 1.385(2) . ?
C11 C12 1.390(2) . ?
C13 C14 1.529(2) . ?
C14 N1 1.4845(17) . ?
C14 C15 1.5281(18) . ?
C15 C20 1.391(2) . ?
C15 C16 1.397(2) . ?
C16 C17 1.394(2) . ?
C17 C18 1.383(3) . ?
C18 C19 1.379(3) . ?
C19 C20 1.397(2) . ?
C21 O2 1.4858(16) . ?
C21 C22 1.520(2) . ?
C21 C24 1.523(2) . ?
C21 C23 1.524(2) . ?
C25 Si 1.8667(15) . ?
C26 Si 1.8670(15) . ?
C27 C29 1.535(2) . ?
C27 C30 1.537(2) . ?
C27 C28 1.540(2) . ?
C27 Si 1.8838(15) . ?
O3 Si 1.6544(10) . ?

loop_
_cod_related_entry_id
_cod_related_entry_database
_cod_related_entry_code
1 ChemSpider 30659298
